data_4114224
loop_
_publ_author_name
'Pierre Braunstein'
'Olivier Siri'
'Jean-philippe Taquet'
'Marie-Madeleine Rohmer'
'Marc B\'enard'
'Richard Welter'

_publ_contact_author_address
;
Institut Le Bel, rue Blaise Pascal, 67000 STRASBOURG, FRANCE
;
_publ_contact_author_email bruanst@chimie.u-strasbg.fr
_publ_contact_author_fax 0390241322
_publ_contact_author_name
;
Pierre Braunstein
;
_publ_contact_author_phone 0390241308
_publ_section_title
;
 A 6\p + 6\p Potentially Antiaromatic Zwitterion Preferred to a Quinoidal
 Structure: Its Reactivity Toward Organic and Inorganic Reagents
;
_journal_name_full 'Journal of the American Chemical Society'
_journal_page_first 12246
_journal_page_last 12256
_journal_paper_doi 10.1021/ja0354622
_journal_volume 125
_journal_year 2003
_chemical_formula_moiety 'C22 H34 Cl2 N2 O4 Pd'
_chemical_formula_sum 'C22 H34 Cl2 N2 O4 Pd'
_chemical_formula_weight 567.81
_chemical_name_systematic
; 
 ? 
;
_space_group_IT_number 2
_symmetry_cell_setting triclinic
_symmetry_space_group_name_Hall '-P 1'
_symmetry_space_group_name_H-M 'P -1'
_atom_sites_solution_hydrogens geom
_atom_sites_solution_primary direct
_atom_sites_solution_secondary difmap
_audit_creation_date 10-11-00
_audit_creation_method SHELXL-97
_cell_angle_alpha 102.760(5)
_cell_angle_beta 90.876(5)
_cell_angle_gamma 97.566(5)
_cell_formula_units_Z 2
_cell_length_a 9.483(5)
_cell_length_b 11.395(5)
_cell_length_c 12.583(5)
_cell_measurement_reflns_used 5186
_cell_measurement_temperature 183(2)
_cell_measurement_theta_max 32.032
_cell_measurement_theta_min 0.998
_cell_volume 1313.2(10)
_computing_cell_refinement 'Denzo (Nonius B.V., 1998)'
_computing_data_collection 'Collect (Nonius B.V., 1998)'
_computing_data_reduction 'Denzo (Nonius B.V., 1998)'
_computing_molecular_graphics 'ATOMS (Dowty, 1995)'
_computing_publication_material 'SHELXL-97 (Sheldrick, 1997)'
_computing_structure_refinement 'SHELXL-97 (Sheldrick, 1997)'
_computing_structure_solution 'SHELXS-97 (Sheldrick, 1997)'
_diffrn_ambient_temperature 183(2)
_diffrn_measured_fraction_theta_full 0.989
_diffrn_measured_fraction_theta_max 0.989
_diffrn_measurement_device_type KappaCCD
_diffrn_measurement_method '\p scans'
_diffrn_radiation_monochromator graphite
_diffrn_radiation_source 'fine-focus sealed tube'
_diffrn_radiation_type MoK\a
_diffrn_radiation_wavelength 0.71069
_diffrn_reflns_av_R_equivalents 0.0000
_diffrn_reflns_av_sigmaI/netI 0.0585
_diffrn_reflns_limit_h_max 14
_diffrn_reflns_limit_h_min -14
_diffrn_reflns_limit_k_max 16
_diffrn_reflns_limit_k_min -17
_diffrn_reflns_limit_l_max 18
_diffrn_reflns_limit_l_min 0
_diffrn_reflns_number 9069
_diffrn_reflns_theta_full 32.07
_diffrn_reflns_theta_max 32.07
_diffrn_reflns_theta_min 2.19
_exptl_absorpt_coefficient_mu 0.938
_exptl_absorpt_correction_type none
_exptl_crystal_colour green
_exptl_crystal_density_diffrn 1.436
_exptl_crystal_description prism
_exptl_crystal_F_000 584
_exptl_crystal_size_max 0.15
_exptl_crystal_size_mid 0.12
_exptl_crystal_size_min 0.10
_refine_diff_density_max 0.953
_refine_diff_density_min -1.017
_refine_diff_density_rms 0.077
_refine_ls_extinction_method none
_refine_ls_goodness_of_fit_ref 1.029
_refine_ls_hydrogen_treatment mixed
_refine_ls_matrix_type full
_refine_ls_number_parameters 284
_refine_ls_number_reflns 9068
_refine_ls_number_restraints 1
_refine_ls_restrained_S_all 1.029
_refine_ls_R_factor_all 0.0464
_refine_ls_R_factor_gt 0.0365
_refine_ls_shift/su_max 0.006
_refine_ls_shift/su_mean 0.001
_refine_ls_structure_factor_coef Fsqd
_refine_ls_weighting_details 'calc w=1/[\s^2^(Fo^2^)+(0.0257P)^2^+0.5663P] where P=(Fo^2^+2Fc^2^)/3'
_refine_ls_weighting_scheme calc
_refine_ls_wR_factor_gt 0.0929
_refine_ls_wR_factor_ref 0.0978
_reflns_number_gt 7686
_reflns_number_total 9068
_reflns_threshold_expression >2sigma(I)
_cod_data_source_file ja0354622si20030618_081937.cif
_cod_data_source_block PdZW
_cod_database_code 4114224

loop_
_symmetry_equiv_pos_as_xyz
'x, y, z'
'-x, -y, -z'

loop_
_atom_site_label
_atom_site_type_symbol
_atom_site_fract_x
_atom_site_fract_y
_atom_site_fract_z
_atom_site_U_iso_or_equiv
_atom_site_adp_type
_atom_site_occupancy
_atom_site_symmetry_multiplicity
_atom_site_calc_flag
_atom_site_refinement_flags
Pd Pd 0.391667(15) 0.025296(13) 0.613679(11) 0.03160(5) Uani 1 1 d .
N1 N 0.43920(16) -0.10208(14) 0.68918(12) 0.0277(3) Uani 1 1 d .
N2 N 0.82025(17) -0.14814(15) 0.93368(14) 0.0325(3) Uani 1 1 d D
Cl1 Cl 0.49761(9) -0.52100(8) 0.71039(8) 0.0733(2) Uani 1 1 d .
Cl2 Cl 0.78831(10) -0.54991(8) 0.65809(11) 0.0922(3) Uani 1 1 d .
O1 O 0.53929(16) 0.12720(13) 0.72066(12) 0.0378(3) Uani 1 1 d .
O4 O 0.36161(17) 0.16906(14) 0.55457(13) 0.0407(3) Uani 1 1 d .
O3 O 0.24830(16) -0.08728(14) 0.51037(12) 0.0369(3) Uani 1 1 d .
O2 O 0.89744(16) 0.08606(14) 0.96334(14) 0.0433(4) Uani 1 1 d .
C21 C 0.2572(3) 0.2869(2) 0.4527(2) 0.0474(5) Uani 1 1 d .
H21A H 0.3249 0.3485 0.4977 0.071 Uiso 1 1 calc .
H21B H 0.1627 0.3066 0.4659 0.071 Uiso 1 1 calc .
H21C H 0.2763 0.2826 0.3773 0.071 Uiso 1 1 calc .
C20 C 0.2691(2) 0.1661(2) 0.47942(16) 0.0355(4) Uani 1 1 d .
C19 C 0.1800(2) 0.0631(2) 0.42250(17) 0.0370(4) Uani 1 1 d .
H19 H 0.1194 0.0738 0.3676 0.044 Uiso 1 1 calc .
C18 C 0.1732(2) -0.05415(19) 0.44001(15) 0.0333(4) Uani 1 1 d .
C17 C 0.0691(2) -0.1539(2) 0.37185(18) 0.0421(5) Uani 1 1 d .
H17A H 0.0770 -0.2289 0.3929 0.063 Uiso 1 1 calc .
H17B H 0.0896 -0.1622 0.2963 0.063 Uiso 1 1 calc .
H17C H -0.0258 -0.1344 0.3827 0.063 Uiso 1 1 calc .
C7 C 0.36346(19) -0.22623(17) 0.66284(15) 0.0296(3) Uani 1 1 d .
H7A H 0.4301 -0.2816 0.6713 0.036 Uiso 1 1 calc .
H7B H 0.3304 -0.2459 0.5868 0.036 Uiso 1 1 calc .
C8 C 0.2345(2) -0.2483(2) 0.73340(17) 0.0358(4) Uani 1 1 d .
C9 C 0.1375(3) -0.1512(3) 0.7397(2) 0.0567(7) Uani 1 1 d .
H9A H 0.1069 -0.1484 0.6673 0.085 Uiso 1 1 calc .
H9B H 0.1883 -0.0737 0.7755 0.085 Uiso 1 1 calc .
H9C H 0.0559 -0.1702 0.7802 0.085 Uiso 1 1 calc .
C11 C 0.1531(3) -0.3730(3) 0.6785(3) 0.0657(8) Uani 1 1 d .
H11A H 0.1230 -0.3724 0.6054 0.099 Uiso 1 1 calc .
H11B H 0.0712 -0.3905 0.7192 0.099 Uiso 1 1 calc .
H11C H 0.2142 -0.4342 0.6764 0.099 Uiso 1 1 calc .
C10 C 0.2838(2) -0.2522(3) 0.84869(19) 0.0464(5) Uani 1 1 d .
H10A H 0.3450 -0.3136 0.8448 0.070 Uiso 1 1 calc .
H10B H 0.2024 -0.2710 0.8895 0.070 Uiso 1 1 calc .
H10C H 0.3348 -0.1747 0.8842 0.070 Uiso 1 1 calc .
C3 C 0.55114(18) -0.06789(17) 0.75806(14) 0.0274(3) Uani 1 1 d .
C2 C 0.6041(2) 0.06522(17) 0.77603(15) 0.0296(3) Uani 1 1 d .
C1 C 0.7151(2) 0.11703(17) 0.84940(16) 0.0319(4) Uani 1 1 d .
H1 H 0.7410 0.2008 0.8650 0.038 Uiso 1 1 calc .
C6 C 0.79094(19) 0.04522(17) 0.90198(15) 0.0305(3) Uani 1 1 d .
C5 C 0.73904(18) -0.09072(17) 0.88066(14) 0.0279(3) Uani 1 1 d .
C4 C 0.62074(18) -0.14119(16) 0.81309(15) 0.0281(3) Uani 1 1 d .
H4 H 0.5867 -0.2233 0.8037 0.034 Uiso 1 1 calc .
C12 C 0.8084(2) -0.27754(18) 0.92713(17) 0.0343(4) Uani 1 1 d .
H12A H 0.9025 -0.3019 0.9185 0.041 Uiso 1 1 calc .
H12B H 0.7504 -0.3197 0.8624 0.041 Uiso 1 1 calc .
C13 C 0.7433(2) -0.3185(2) 1.02653(18) 0.0416(5) Uani 1 1 d .
C15 C 0.8301(4) -0.2541(3) 1.1306(2) 0.0679(9) Uani 1 1 d .
H15A H 0.9267 -0.2706 1.1238 0.102 Uiso 1 1 calc .
H15B H 0.7900 -0.2830 1.1913 0.102 Uiso 1 1 calc .
H15C H 0.8284 -0.1682 1.1424 0.102 Uiso 1 1 calc .
C16 C 0.7468(4) -0.4558(3) 1.0075(3) 0.0706(9) Uani 1 1 d .
H16A H 0.8437 -0.4717 1.0019 0.106 Uiso 1 1 calc .
H16B H 0.6935 -0.4964 0.9412 0.106 Uiso 1 1 calc .
H16C H 0.7056 -0.4851 1.0675 0.106 Uiso 1 1 calc .
C14 C 0.5900(3) -0.2930(3) 1.0359(3) 0.0649(8) Uani 1 1 d .
H14A H 0.5364 -0.3332 0.9696 0.097 Uiso 1 1 calc .
H14B H 0.5880 -0.2071 1.0484 0.097 Uiso 1 1 calc .
H14C H 0.5488 -0.3228 1.0958 0.097 Uiso 1 1 calc .
C22 C 0.6158(4) -0.6206(3) 0.6573(3) 0.0708(9) Uani 1 1 d .
H22A H 0.6139 -0.6824 0.6994 0.085 Uiso 1 1 calc .
H22B H 0.5844 -0.6608 0.5829 0.085 Uiso 1 1 calc .
H34 H 0.9006(16) -0.0965(19) 0.9715(18) 0.042(7) Uiso 1 1 d D

loop_
_atom_site_aniso_label
_atom_site_aniso_U_11
_atom_site_aniso_U_22
_atom_site_aniso_U_33
_atom_site_aniso_U_23
_atom_site_aniso_U_13
_atom_site_aniso_U_12
Pd 0.03149(8) 0.03219(8) 0.03099(8) 0.00919(5) -0.01001(5) 0.00170(5)
N1 0.0244(7) 0.0297(7) 0.0277(7) 0.0065(5) -0.0063(5) 0.0007(5)
N2 0.0241(7) 0.0348(8) 0.0385(8) 0.0121(7) -0.0099(6) -0.0015(6)
Cl1 0.0658(5) 0.0599(4) 0.0897(6) 0.0039(4) 0.0062(4) 0.0147(4)
Cl2 0.0611(5) 0.0527(4) 0.1572(10) 0.0141(5) 0.0140(5) 0.0027(4)
O1 0.0411(8) 0.0296(7) 0.0412(7) 0.0098(6) -0.0177(6) -0.0014(6)
O4 0.0442(8) 0.0361(7) 0.0429(8) 0.0137(6) -0.0131(6) 0.0033(6)
O3 0.0369(7) 0.0383(7) 0.0348(7) 0.0108(6) -0.0133(6) -0.0004(6)
O2 0.0300(7) 0.0381(8) 0.0575(9) 0.0071(7) -0.0194(6) -0.0026(6)
C21 0.0516(13) 0.0464(12) 0.0493(13) 0.0185(10) -0.0058(10) 0.0131(10)
C20 0.0352(10) 0.0422(10) 0.0325(9) 0.0120(8) -0.0007(7) 0.0120(8)
C19 0.0343(10) 0.0458(11) 0.0329(9) 0.0110(8) -0.0072(7) 0.0102(8)
C18 0.0273(8) 0.0439(10) 0.0280(8) 0.0070(7) -0.0027(7) 0.0051(7)
C17 0.0356(10) 0.0520(12) 0.0359(10) 0.0080(9) -0.0092(8) 0.0001(9)
C7 0.0248(8) 0.0313(8) 0.0303(8) 0.0043(7) -0.0072(6) 0.0004(6)
C8 0.0242(8) 0.0427(10) 0.0402(10) 0.0131(8) -0.0045(7) -0.0018(7)
C9 0.0358(11) 0.0821(19) 0.0662(16) 0.0356(15) 0.0139(11) 0.0256(12)
C11 0.0428(13) 0.0633(17) 0.080(2) 0.0101(15) -0.0036(13) -0.0230(12)
C10 0.0356(11) 0.0646(15) 0.0438(12) 0.0240(11) 0.0020(9) 0.0044(10)
C3 0.0234(7) 0.0316(8) 0.0265(8) 0.0074(6) -0.0026(6) 0.0008(6)
C2 0.0281(8) 0.0299(8) 0.0299(8) 0.0072(7) -0.0046(6) 0.0004(6)
C1 0.0303(9) 0.0285(8) 0.0348(9) 0.0062(7) -0.0071(7) -0.0013(7)
C6 0.0230(8) 0.0328(9) 0.0331(9) 0.0054(7) -0.0045(6) -0.0014(6)
C5 0.0213(7) 0.0334(8) 0.0284(8) 0.0082(6) -0.0032(6) -0.0001(6)
C4 0.0231(7) 0.0300(8) 0.0306(8) 0.0092(6) -0.0055(6) -0.0017(6)
C12 0.0289(9) 0.0344(9) 0.0405(10) 0.0115(8) -0.0071(7) 0.0031(7)
C13 0.0382(10) 0.0460(11) 0.0405(10) 0.0180(9) -0.0120(8) -0.0074(9)
C15 0.076(2) 0.078(2) 0.0449(14) 0.0258(13) -0.0224(13) -0.0229(16)
C16 0.081(2) 0.0531(16) 0.083(2) 0.0351(15) -0.0114(17) -0.0061(15)
C14 0.0432(13) 0.098(2) 0.0626(17) 0.0408(17) 0.0097(12) 0.0037(14)
C22 0.0618(18) 0.0363(13) 0.107(3) 0.0028(14) 0.0060(17) 0.0025(12)

loop_
_atom_type_symbol
_atom_type_description
_atom_type_scat_dispersion_real
_atom_type_scat_dispersion_imag
_atom_type_scat_source
Pd Pd -0.9988 1.0072 'International Tables Vol C Tables 4.2.6.8 and 6.1.1.4'
Cl Cl 0.1484 0.1585 'International Tables Vol C Tables 4.2.6.8 and 6.1.1.4'
O O 0.0106 0.0060 'International Tables Vol C Tables 4.2.6.8 and 6.1.1.4'
N N 0.0061 0.0033 'International Tables Vol C Tables 4.2.6.8 and 6.1.1.4'
C C 0.0033 0.0016 'International Tables Vol C Tables 4.2.6.8 and 6.1.1.4'
H H 0.0000 0.0000 'International Tables Vol C Tables 4.2.6.8 and 6.1.1.4'

loop_
_geom_angle_atom_site_label_1
_geom_angle_atom_site_label_2
_geom_angle_atom_site_label_3
_geom_angle
O3 Pd O1 175.69(5)
O3 Pd O4 93.82(7)
O1 Pd O4 90.45(6)
O3 Pd N1 94.18(7)
O1 Pd N1 81.56(6)
O4 Pd N1 171.93(6)
C3 N1 C7 122.96(15)
C3 N1 Pd 114.46(12)
C7 N1 Pd 122.37(11)
C5 N2 C12 127.34(16)
C5 N2 H34 113.0(16)
C12 N2 H34 119.1(16)
C2 O1 Pd 113.30(12)
C20 O4 Pd 123.77(14)
C18 O3 Pd 123.72(14)
C20 C21 H21A 109.5
C20 C21 H21B 109.5
H21A C21 H21B 109.5
C20 C21 H21C 109.5
H21A C21 H21C 109.5
H21B C21 H21C 109.5
O4 C20 C19 126.03(19)
O4 C20 C21 115.0(2)
C19 C20 C21 118.98(19)
C18 C19 C20 126.32(18)
C18 C19 H19 116.8
C20 C19 H19 116.8
O3 C18 C19 126.25(19)
O3 C18 C17 114.74(19)
C19 C18 C17 119.01(18)
C18 C17 H17A 109.5
C18 C17 H17B 109.5
H17A C17 H17B 109.5
C18 C17 H17C 109.5
H17A C17 H17C 109.5
H17B C17 H17C 109.5
N1 C7 C8 114.78(16)
N1 C7 H7A 108.6
C8 C7 H7A 108.6
N1 C7 H7B 108.6
C8 C7 H7B 108.6
H7A C7 H7B 107.5
C9 C8 C10 109.4(2)
C9 C8 C11 109.9(2)
C10 C8 C11 108.5(2)
C9 C8 C7 111.63(18)
C10 C8 C7 110.92(16)
C11 C8 C7 106.39(19)
C8 C9 H9A 109.5
C8 C9 H9B 109.5
H9A C9 H9B 109.5
C8 C9 H9C 109.5
H9A C9 H9C 109.5
H9B C9 H9C 109.5
C8 C11 H11A 109.5
C8 C11 H11B 109.5
H11A C11 H11B 109.5
C8 C11 H11C 109.5
H11A C11 H11C 109.5
H11B C11 H11C 109.5
C8 C10 H10A 109.5
C8 C10 H10B 109.5
H10A C10 H10B 109.5
C8 C10 H10C 109.5
H10A C10 H10C 109.5
H10B C10 H10C 109.5
N1 C3 C4 127.57(17)
N1 C3 C2 112.65(15)
C4 C3 C2 119.77(15)
O1 C2 C1 122.62(17)
O1 C2 C3 117.12(16)
C1 C2 C3 120.26(16)
C2 C1 C6 121.12(17)
C2 C1 H1 119.4
C6 C1 H1 119.4
O2 C6 C1 123.85(18)
O2 C6 C5 118.09(17)
C1 C6 C5 118.06(15)
N2 C5 C4 127.21(18)
N2 C5 C6 112.20(15)
C4 C5 C6 120.59(16)
C5 C4 C3 119.90(17)
C5 C4 H4 120.1
C3 C4 H4 120.1
N2 C12 C13 114.63(18)
N2 C12 H12A 108.6
C13 C12 H12A 108.6
N2 C12 H12B 108.6
C13 C12 H12B 108.6
H12A C12 H12B 107.6
C14 C13 C15 110.1(3)
C14 C13 C16 109.6(2)
C15 C13 C16 109.4(2)
C14 C13 C12 110.09(18)
C15 C13 C12 110.66(19)
C16 C13 C12 107.0(2)
C13 C15 H15A 109.5
C13 C15 H15B 109.5
H15A C15 H15B 109.5
C13 C15 H15C 109.5
H15A C15 H15C 109.5
H15B C15 H15C 109.5
C13 C16 H16A 109.5
C13 C16 H16B 109.5
H16A C16 H16B 109.5
C13 C16 H16C 109.5
H16A C16 H16C 109.5
H16B C16 H16C 109.5
C13 C14 H14A 109.5
C13 C14 H14B 109.5
H14A C14 H14B 109.5
C13 C14 H14C 109.5
H14A C14 H14C 109.5
H14B C14 H14C 109.5
Cl2 C22 Cl1 113.15(16)
Cl2 C22 H22A 108.9
Cl1 C22 H22A 109.0
Cl2 C22 H22B 108.9
Cl1 C22 H22B 108.9
H22A C22 H22B 107.8

loop_
_geom_bond_atom_site_label_1
_geom_bond_atom_site_label_2
_geom_bond_distance
Pd O3 1.9834(15)
Pd O1 1.9860(15)
Pd O4 1.9932(16)
Pd N1 1.9952(16)
N1 C3 1.320(2)
N1 C7 1.465(2)
N2 C5 1.333(2)
N2 C12 1.448(3)
N2 H34 0.949(2)
Cl1 C22 1.735(3)
Cl2 C22 1.725(3)
O1 C2 1.297(2)
O4 C20 1.272(2)
O3 C18 1.278(2)
O2 C6 1.235(2)
C21 C20 1.505(3)
C21 H21A 0.9600
C21 H21B 0.9600
C21 H21C 0.9600
C20 C19 1.398(3)
C19 C18 1.395(3)
C19 H19 0.9300
C18 C17 1.500(3)
C17 H17A 0.9600
C17 H17B 0.9600
C17 H17C 0.9600
C7 C8 1.549(3)
C7 H7A 0.9700
C7 H7B 0.9700
C8 C9 1.519(3)
C8 C10 1.529(3)
C8 C11 1.535(3)
C9 H9A 0.9600
C9 H9B 0.9600
C9 H9C 0.9600
C11 H11A 0.9600
C11 H11B 0.9600
C11 H11C 0.9600
C10 H10A 0.9600
C10 H10B 0.9600
C10 H10C 0.9600
C3 C4 1.414(2)
C3 C2 1.500(3)
C2 C1 1.369(2)
C1 C6 1.416(3)
C1 H1 0.9300
C6 C5 1.525(3)
C5 C4 1.377(2)
C4 H4 0.9300
C12 C13 1.539(3)
C12 H12A 0.9700
C12 H12B 0.9700
C13 C14 1.521(4)
C13 C15 1.522(3)
C13 C16 1.534(4)
C15 H15A 0.9600
C15 H15B 0.9600
C15 H15C 0.9600
C16 H16A 0.9600
C16 H16B 0.9600
C16 H16C 0.9600
C14 H14A 0.9600
C14 H14B 0.9600
C14 H14C 0.9600
C22 H22A 0.9700
C22 H22B 0.9700

loop_
_geom_torsion_atom_site_label_1
_geom_torsion_atom_site_label_2
_geom_torsion_atom_site_label_3
_geom_torsion_atom_site_label_4
_geom_torsion
O3 Pd N1 C3 170.51(13)
O1 Pd N1 C3 -8.83(13)
O4 Pd N1 C3 -16.7(5)
O3 Pd N1 C7 -4.39(15)
O1 Pd N1 C7 176.27(15)
O4 Pd N1 C7 168.4(4)
O3 Pd O1 C2 -1.6(9)
O4 Pd O1 C2 -173.84(14)
N1 Pd O1 C2 7.26(14)
O3 Pd O4 C20 3.10(18)
O1 Pd O4 C20 -177.48(18)
N1 Pd O4 C20 -169.7(4)
O1 Pd O3 C18 -174.1(8)
O4 Pd O3 C18 -1.87(17)
N1 Pd O3 C18 177.12(16)
Pd O4 C20 C19 -3.7(3)
Pd O4 C20 C21 175.82(15)
O4 C20 C19 C18 2.2(4)
C21 C20 C19 C18 -177.3(2)
Pd O3 C18 C19 1.1(3)
Pd O3 C18 C17 -178.73(14)
C20 C19 C18 O3 -0.7(4)
C20 C19 C18 C17 179.1(2)
C3 N1 C7 C8 93.3(2)
Pd N1 C7 C8 -92.25(17)
N1 C7 C8 C9 48.7(2)
N1 C7 C8 C10 -73.6(2)
N1 C7 C8 C11 168.59(19)
C7 N1 C3 C4 3.2(3)
Pd N1 C3 C4 -171.69(15)
C7 N1 C3 C2 -176.66(16)
Pd N1 C3 C2 8.5(2)
Pd O1 C2 C1 176.10(16)
Pd O1 C2 C3 -4.8(2)
N1 C3 C2 O1 -2.4(2)
C4 C3 C2 O1 177.72(17)
N1 C3 C2 C1 176.64(18)
C4 C3 C2 C1 -3.2(3)
O1 C2 C1 C6 -174.85(19)
C3 C2 C1 C6 6.1(3)
C2 C1 C6 O2 175.1(2)
C2 C1 C6 C5 -4.2(3)
C12 N2 C5 C4 4.3(3)
C12 N2 C5 C6 -175.70(18)
O2 C6 C5 N2 -0.1(3)
C1 C6 C5 N2 179.23(17)
O2 C6 C5 C4 179.90(19)
C1 C6 C5 C4 -0.7(3)
N2 C5 C4 C3 -176.41(18)
C6 C5 C4 C3 3.5(3)
N1 C3 C4 C5 178.48(18)
C2 C3 C4 C5 -1.7(3)
C5 N2 C12 C13 -104.9(2)
N2 C12 C13 C14 63.9(3)
N2 C12 C13 C15 -58.0(3)
N2 C12 C13 C16 -177.06(19)
